data_7240666
loop_
_publ_author_name
'Kornyakov, Ilya V.'
'Tyumentseva, Olga S.'
'Gurzhiy, Vladislav V.'
'Krivovichev, Sergey V.'

_publ_section_title
;
 Dimensional Evolution in Hydrated K+-bearing Uranyl Sulfates: From
 2D-sheet to 3D-framework
;
_journal_name_full CrystEngComm
_journal_paper_doi 10.1039/D0CE00673D
_journal_year 2020
_chemical_formula_moiety 'K3 O30 S5 U3, 4(O)'
_chemical_formula_sum 'K3 O34 S5 U3'
_chemical_formula_weight 1535.69
_space_group_crystal_system monoclinic
_space_group_IT_number 14
_space_group_name_Hall '-P 2yn'
_space_group_name_H-M_alt 'P 1 21/n 1'
_atom_sites_solution_primary dual
_audit_creation_date 2019-10-30
_audit_creation_method
;
Olex2 1.2
(compiled 2018.05.29 svn.r3508 for OlexSys, GUI svn.r5506)
;
_audit_update_record
;
2020-04-13 deposited with the CCDC.	2020-06-08 downloaded from the CCDC.
;
_cell_angle_alpha 90
_cell_angle_beta 92.088(6)
_cell_angle_gamma 90
_cell_formula_units_Z 4
_cell_length_a 12.774(4)
_cell_length_b 11.339(3)
_cell_length_c 20.734(6)
_cell_measurement_reflns_used 9894
_cell_measurement_temperature 296(3)
_cell_measurement_theta_max 35.79
_cell_measurement_theta_min 2.40
_cell_volume 3001.2(15)
_computing_molecular_graphics 'Olex2 (Dolomanov et al., 2009)'
_computing_publication_material 'Olex2 (Dolomanov et al., 2009)'
_computing_structure_refinement 'ShelXL (Sheldrick, 2015)'
_computing_structure_solution 'ShelXT (Sheldrick, 2015)'
_diffrn_ambient_temperature 296(3)
_diffrn_measured_fraction_theta_full 0.998
_diffrn_measured_fraction_theta_max 0.998
_diffrn_measurement_device_type 'Bruker APEX-II CCD'
_diffrn_measurement_method '\f and \w scans'
_diffrn_radiation_monochromator graphite
_diffrn_radiation_type MoK\a
_diffrn_radiation_wavelength 0.71073
_diffrn_reflns_av_R_equivalents 0.0378
_diffrn_reflns_av_unetI/netI 0.0384
_diffrn_reflns_Laue_measured_fraction_full 0.998
_diffrn_reflns_Laue_measured_fraction_max 0.998
_diffrn_reflns_limit_h_max 16
_diffrn_reflns_limit_h_min -12
_diffrn_reflns_limit_k_max 14
_diffrn_reflns_limit_k_min -14
_diffrn_reflns_limit_l_max 25
_diffrn_reflns_limit_l_min -26
_diffrn_reflns_number 25339
_diffrn_reflns_point_group_measured_fraction_full 0.998
_diffrn_reflns_point_group_measured_fraction_max 0.998
_diffrn_reflns_theta_full 25.242
_diffrn_reflns_theta_max 27.499
_diffrn_reflns_theta_min 1.966
_diffrn_standards_number 0
_exptl_absorpt_coefficient_mu 17.036
_exptl_absorpt_correction_T_max 0.369
_exptl_absorpt_correction_T_min 0.157
_exptl_absorpt_correction_type multi-scan
_exptl_crystal_colour 'clear yellow'
_exptl_crystal_colour_lustre clear
_exptl_crystal_colour_primary yellow
_exptl_crystal_density_diffrn 3.399
_exptl_crystal_description plate
_exptl_crystal_F_000 2740
_exptl_crystal_size_max 0.16
_exptl_crystal_size_mid 0.15
_exptl_crystal_size_min 0.11
_refine_diff_density_max 1.487
_refine_diff_density_min -1.011
_refine_diff_density_rms 0.195
_refine_ls_extinction_method none
_refine_ls_goodness_of_fit_ref 1.045
_refine_ls_hydrogen_treatment undef
_refine_ls_matrix_type full
_refine_ls_number_parameters 406
_refine_ls_number_reflns 6880
_refine_ls_number_restraints 0
_refine_ls_restrained_S_all 1.045
_refine_ls_R_factor_all 0.0328
_refine_ls_R_factor_gt 0.0252
_refine_ls_shift/su_max 0.002
_refine_ls_shift/su_mean 0.000
_refine_ls_structure_factor_coef Fsqd
_refine_ls_weighting_details 'w=1/[\s^2^(Fo^2^)+(0.0144P)^2^+10.7676P] where P=(Fo^2^+2Fc^2^)/3'
_refine_ls_weighting_scheme calc
_refine_ls_wR_factor_gt 0.0530
_refine_ls_wR_factor_ref 0.0553
_reflns_Friedel_coverage 0.000
_reflns_number_gt 5958
_reflns_number_total 6880
_reflns_threshold_expression 'I > 2\s(I)'
_cod_data_source_file d0ce00673d2.cif
_cod_data_source_block Compound_2
_cod_original_cell_volume 3001.1(16)
_cod_database_code 7240666
_shelxl_version_number 2014/6
_shelx_space_group_comment
;
The symmetry employed for this shelxl refinement is uniquely defined
by the following loop, which should always be used as a source of
symmetry information in preference to the above space-group names.
They are only intended as comments.
;
_shelx_estimated_absorpt_t_max 0.256
_shelx_estimated_absorpt_t_min 0.171
_olex2_refinement_description
;
;
_olex2_submission_special_instructions 'No special instructions were received'

loop_
_space_group_symop_operation_xyz
'x, y, z'
'-x+1/2, y+1/2, -z+1/2'
'-x, -y, -z'
'x-1/2, -y-1/2, z-1/2'

loop_
_atom_site_label
_atom_site_type_symbol
_atom_site_fract_x
_atom_site_fract_y
_atom_site_fract_z
_atom_site_U_iso_or_equiv
_atom_site_adp_type
_atom_site_occupancy
_atom_site_site_symmetry_order
_atom_site_calc_flag
_atom_site_refinement_flags_posn
_atom_site_refinement_flags_adp
_atom_site_refinement_flags_occupancy
_atom_site_disorder_assembly
_atom_site_disorder_group
U1 U 0.22882(2) 0.09560(2) 0.70695(2) 0.01196(5) Uani 1 1 d . . . . .
U2 U 0.22096(2) 0.42528(2) 0.48369(2) 0.01405(5) Uani 1 1 d . . . . .
U3 U 0.26605(2) -0.07964(2) 0.30555(2) 0.01177(5) Uani 1 1 d . . . . .
K1 K 0.00080(11) 0.32247(13) 0.79811(7) 0.0318(3) Uani 1 1 d . . . . .
K2 K 0.00079(9) 0.58494(11) 0.66546(7) 0.0231(3) Uani 1 1 d . . . . .
K3 K 0.00703(10) 0.05577(13) 0.40765(7) 0.0316(3) Uani 1 1 d . . . . .
S1 S 0.30429(10) 0.28934(11) 0.83826(7) 0.0149(3) Uani 1 1 d . . . . .
S2 S 0.20661(10) 0.40168(11) 0.66020(7) 0.0156(3) Uani 1 1 d . . . . .
S3 S 0.21060(10) 0.11767(11) 0.53451(7) 0.0155(3) Uani 1 1 d . . . . .
S4 S 0.23291(10) 0.23255(11) 0.33885(7) 0.0152(3) Uani 1 1 d . . . . .
S5 S 0.24408(10) 0.60588(11) 0.33647(7) 0.0148(3) Uani 1 1 d . . . . .
O1 O 0.1023(3) 0.1393(3) 0.72839(19) 0.0205(8) Uani 1 1 d . . . . .
O2 O 0.3546(3) 0.0504(3) 0.6844(2) 0.0216(9) Uani 1 1 d . . . . .
O3 O 0.0896(3) 0.4375(3) 0.4558(2) 0.0234(9) Uani 1 1 d . . . . .
O4 O 0.3519(3) 0.4146(4) 0.5109(2) 0.0277(10) Uani 1 1 d . . . . .
O5 O 0.1347(3) -0.0822(3) 0.3292(2) 0.0211(9) Uani 1 1 d . . . . .
O6 O 0.3987(3) -0.0726(3) 0.2836(2) 0.0203(8) Uani 1 1 d . . . . .
O7 O 0.1962(3) 0.2915(4) 0.8546(2) 0.0301(10) Uani 1 1 d . . . . .
O8 O 0.3740(3) 0.2531(3) 0.89241(18) 0.0196(8) Uani 1 1 d . . . . .
O9 O 0.3423(3) 0.4060(3) 0.81550(19) 0.0196(8) Uani 1 1 d . . . . .
O10 O 0.3236(3) 0.2057(3) 0.7834(2) 0.0236(9) Uani 1 1 d . . . . .
O11 O 0.1117(3) 0.3933(4) 0.6957(2) 0.0334(11) Uani 1 1 d . . . . .
O12 O 0.1791(3) 0.4434(3) 0.59398(18) 0.0231(9) Uani 1 1 d . . . . .
O13 O 0.2790(3) 0.4878(4) 0.6913(2) 0.0292(10) Uani 1 1 d . . . . .
O14 O 0.2608(3) 0.2864(3) 0.65675(19) 0.0176(8) Uani 1 1 d . . . . .
O15 O 0.1660(3) 0.0909(3) 0.59771(19) 0.0216(9) Uani 1 1 d . . . . .
O16 O 0.1669(3) 0.2351(3) 0.5149(2) 0.0254(9) Uani 1 1 d . . . . .
O17 O 0.3245(3) 0.1209(4) 0.5390(2) 0.0266(9) Uani 1 1 d . . . . .
O18 O 0.1719(3) 0.0293(4) 0.4886(2) 0.0267(10) Uani 1 1 d . . . . .
O19 O 0.1209(3) 0.2168(4) 0.3314(2) 0.0347(11) Uani 1 1 d . . . . .
O20 O 0.2627(4) 0.2965(4) 0.3985(2) 0.0328(11) Uani 1 1 d . . . . .
O21 O 0.2880(3) 0.1187(3) 0.3413(2) 0.0207(9) Uani 1 1 d . . . . .
O22 O 0.2751(3) 0.2991(3) 0.28412(19) 0.0227(9) Uani 1 1 d . . . . .
O23 O 0.1318(3) 0.6118(4) 0.3280(2) 0.0303(10) Uani 1 1 d . . . . .
O24 O 0.2914(3) 0.7239(3) 0.3417(2) 0.0214(9) Uani 1 1 d . . . . .
O25 O 0.2772(3) 0.5409(3) 0.3955(2) 0.0258(9) Uani 1 1 d . . . . .
O26 O 0.2912(3) 0.5454(3) 0.28104(19) 0.0196(8) Uani 1 1 d . . . . .
O27W O 0.2073(3) 0.6400(3) 0.5080(2) 0.0259(9) Uani 1 1 d . . . . .
O28W O 0.3258(3) -0.0719(3) 0.41862(19) 0.0230(9) Uani 1 1 d . . . . .
O29W O 0.0073(4) 0.4430(4) 0.9227(3) 0.0415(12) Uani 1 1 d . . . . .
O30W O -0.0006(5) 0.1100(5) 0.8759(3) 0.0643(17) Uani 1 1 d . . . . .
O31W O 0.4882(4) 0.3663(5) 0.6975(3) 0.0548(16) Uani 1 1 d . . . . .
O32W O 0.4792(3) 0.2409(4) 0.5965(2) 0.0271(10) Uani 1 1 d . . . . .
O33W O 0.5694(4) 0.2825(5) 0.4918(3) 0.0471(13) Uani 1 1 d . . . . .
O34W O -0.0523(4) 0.2444(5) 0.5633(3) 0.0481(13) Uani 1 1 d . . . . .

loop_
_atom_site_aniso_label
_atom_site_aniso_U_11
_atom_site_aniso_U_22
_atom_site_aniso_U_33
_atom_site_aniso_U_23
_atom_site_aniso_U_13
_atom_site_aniso_U_12
U1 0.01583(9) 0.00864(9) 0.01132(10) 0.00020(7) -0.00081(7) -0.00030(7)
U2 0.02133(10) 0.01050(10) 0.01028(11) 0.00073(7) 0.00004(7) 0.00046(7)
U3 0.01598(9) 0.00768(9) 0.01174(10) -0.00014(7) 0.00169(7) 0.00037(6)
K1 0.0268(7) 0.0368(8) 0.0323(9) 0.0065(6) 0.0088(6) 0.0086(6)
K2 0.0195(6) 0.0203(6) 0.0296(8) 0.0060(5) -0.0010(5) -0.0005(5)
K3 0.0220(6) 0.0368(8) 0.0355(9) 0.0102(6) -0.0057(6) -0.0009(5)
S1 0.0170(6) 0.0123(6) 0.0152(7) 0.0013(5) -0.0026(5) 0.0002(5)
S2 0.0249(7) 0.0120(6) 0.0100(7) 0.0009(5) 0.0001(5) 0.0032(5)
S3 0.0232(7) 0.0127(6) 0.0105(7) -0.0003(5) -0.0019(5) -0.0017(5)
S4 0.0244(7) 0.0075(6) 0.0139(7) 0.0009(5) 0.0049(5) 0.0022(5)
S5 0.0212(6) 0.0086(6) 0.0147(7) -0.0005(5) 0.0013(5) -0.0020(5)
O1 0.022(2) 0.017(2) 0.022(2) 0.0015(17) 0.0023(16) 0.0047(15)
O2 0.0184(19) 0.019(2) 0.027(2) -0.0019(17) 0.0001(17) 0.0027(15)
O3 0.023(2) 0.026(2) 0.020(2) 0.0005(17) -0.0038(17) -0.0002(16)
O4 0.024(2) 0.027(2) 0.032(3) 0.0007(19) -0.0007(18) 0.0009(17)
O5 0.0180(19) 0.018(2) 0.027(2) 0.0000(17) 0.0020(16) 0.0005(15)
O6 0.0185(19) 0.017(2) 0.025(2) 0.0022(17) 0.0034(16) 0.0004(15)
O7 0.020(2) 0.031(2) 0.040(3) 0.004(2) 0.0039(19) 0.0013(17)
O8 0.023(2) 0.022(2) 0.013(2) 0.0067(16) -0.0046(15) 0.0015(15)
O9 0.028(2) 0.0096(18) 0.020(2) 0.0014(16) -0.0020(16) -0.0001(15)
O10 0.032(2) 0.020(2) 0.018(2) -0.0067(17) -0.0040(17) -0.0006(16)
O11 0.037(3) 0.031(2) 0.034(3) 0.011(2) 0.018(2) 0.0120(19)
O12 0.040(2) 0.022(2) 0.007(2) 0.0025(16) 0.0003(17) 0.0088(17)
O13 0.044(3) 0.017(2) 0.026(3) -0.0071(18) -0.011(2) -0.0023(17)
O14 0.0211(19) 0.0109(18) 0.021(2) -0.0002(15) 0.0028(16) 0.0033(14)
O15 0.028(2) 0.024(2) 0.012(2) 0.0025(17) -0.0021(16) -0.0063(16)
O16 0.034(2) 0.016(2) 0.026(2) 0.0067(18) 0.0068(18) 0.0005(16)
O17 0.022(2) 0.033(2) 0.025(2) -0.0026(19) -0.0013(17) -0.0033(17)
O18 0.033(2) 0.023(2) 0.024(3) -0.0107(18) -0.0078(18) -0.0003(17)
O19 0.021(2) 0.027(2) 0.056(3) 0.007(2) 0.008(2) 0.0033(17)
O20 0.064(3) 0.017(2) 0.018(3) -0.0077(18) 0.007(2) 0.001(2)
O21 0.032(2) 0.0072(18) 0.023(2) -0.0005(16) -0.0064(17) 0.0052(15)
O22 0.033(2) 0.020(2) 0.015(2) 0.0083(17) 0.0000(17) -0.0020(16)
O23 0.019(2) 0.031(2) 0.041(3) -0.002(2) 0.0026(19) -0.0027(17)
O24 0.027(2) 0.0097(19) 0.027(2) 0.0019(16) -0.0053(17) -0.0011(15)
O25 0.046(3) 0.016(2) 0.016(2) 0.0060(17) 0.0056(19) -0.0038(18)
O26 0.026(2) 0.018(2) 0.015(2) -0.0007(16) 0.0001(16) -0.0003(15)
O27W 0.045(3) 0.014(2) 0.019(2) -0.0030(17) 0.0048(19) 0.0021(17)
O28W 0.037(2) 0.019(2) 0.012(2) -0.0003(16) -0.0027(17) 0.0075(16)
O29W 0.038(3) 0.042(3) 0.045(3) 0.007(2) 0.003(2) 0.003(2)
O30W 0.082(5) 0.051(4) 0.061(4) 0.007(3) 0.013(3) -0.002(3)
O31W 0.027(3) 0.076(4) 0.062(4) -0.023(3) 0.009(3) 0.001(2)
O32W 0.018(2) 0.035(2) 0.027(3) -0.003(2) -0.0047(17) -0.0002(17)
O33W 0.038(3) 0.047(3) 0.057(4) 0.004(3) 0.010(3) -0.004(2)
O34W 0.038(3) 0.060(4) 0.047(3) 0.006(3) 0.006(2) -0.002(2)

loop_
_atom_type_symbol
_atom_type_description
_atom_type_scat_dispersion_real
_atom_type_scat_dispersion_imag
_atom_type_scat_source
K K 0.2009 0.2494 'International Tables Vol C Tables 4.2.6.8 and 6.1.1.4'
O O 0.0106 0.0060 'International Tables Vol C Tables 4.2.6.8 and 6.1.1.4'
S S 0.1246 0.1234 'International Tables Vol C Tables 4.2.6.8 and 6.1.1.4'
U U -9.6767 9.6646 'International Tables Vol C Tables 4.2.6.8 and 6.1.1.4'

loop_
_geom_angle_atom_site_label_1
_geom_angle_atom_site_label_2
_geom_angle_atom_site_label_3
_geom_angle
_geom_angle_site_symmetry_1
_geom_angle_site_symmetry_3
_geom_angle_publ_flag
K2 U1 K1 106.58(3) 2_546 . ?
K3 U1 K1 90.56(4) 3_556 . ?
K3 U1 K2 153.88(3) 3_556 2_546 ?
O1 U1 K1 24.96(13) . . ?
O1 U1 K2 125.41(13) . 2_546 ?
O1 U1 K3 66.83(13) . 3_556 ?
O1 U1 O2 179.02(19) . . ?
O1 U1 O9 87.47(16) . 2_546 ?
O1 U1 O10 97.85(16) . . ?
O1 U1 O13 81.71(17) . 2_546 ?
O1 U1 O14 91.59(15) . . ?
O1 U1 O15 88.04(16) . . ?
O2 U1 K1 155.96(13) . . ?
O2 U1 K2 55.47(14) . 2_546 ?
O2 U1 K3 112.19(13) . 3_556 ?
O2 U1 O9 91.75(16) . 2_546 ?
O2 U1 O10 83.13(17) . . ?
O2 U1 O13 98.60(17) . 2_546 ?
O2 U1 O14 88.67(15) . . ?
O2 U1 O15 91.16(17) . . ?
O9 U1 K1 111.21(10) 2_546 . ?
O9 U1 K2 113.00(10) 2_546 2_546 ?
O9 U1 K3 41.12(10) 2_546 3_556 ?
O9 U1 O13 71.87(14) 2_546 2_546 ?
O9 U1 O14 141.97(13) 2_546 . ?
O9 U1 O15 71.29(13) 2_546 . ?
O10 U1 K1 74.17(10) . . ?
O10 U1 K2 37.24(10) . 2_546 ?
O10 U1 K3 164.66(10) . 3_556 ?
O10 U1 O9 143.79(14) . 2_546 ?
O10 U1 O13 73.52(15) . 2_546 ?
O10 U1 O14 73.96(14) . . ?
O10 U1 O15 144.30(14) . . ?
O13 U1 K1 82.64(11) 2_546 . ?
O13 U1 K2 60.61(11) 2_546 2_546 ?
O13 U1 K3 103.67(11) 2_546 3_556 ?
O14 U1 K1 77.71(9) . . ?
O14 U1 K2 98.34(9) . 2_546 ?
O14 U1 K3 104.60(9) . 3_556 ?
O14 U1 O13 145.49(14) . 2_546 ?
O15 U1 K1 102.61(10) . . ?
O15 U1 K2 145.74(10) . 2_546 ?
O15 U1 K3 39.67(9) . 3_556 ?
O15 U1 O13 142.09(14) . 2_546 ?
O15 U1 O14 70.69(13) . . ?
O3 U2 K2 30.04(14) . 3_566 ?
O3 U2 O12 93.65(17) . . ?
O3 U2 O16 82.93(17) . . ?
O3 U2 O20 92.37(18) . . ?
O3 U2 O25 90.88(17) . . ?
O3 U2 O27W 85.22(17) . . ?
O4 U2 K2 149.71(15) . 3_566 ?
O4 U2 O3 179.4(2) . . ?
O4 U2 O12 86.65(18) . . ?
O4 U2 O16 97.69(17) . . ?
O4 U2 O20 87.68(19) . . ?
O4 U2 O25 88.53(18) . . ?
O4 U2 O27W 94.34(17) . . ?
O12 U2 K2 123.51(10) . 3_566 ?
O12 U2 O25 140.90(14) . . ?
O12 U2 O27W 72.62(13) . . ?
O16 U2 K2 88.86(11) . 3_566 ?
O16 U2 O12 74.76(14) . . ?
O16 U2 O20 73.57(15) . . ?
O16 U2 O25 144.29(14) . . ?
O16 U2 O27W 144.38(14) . . ?
O20 U2 K2 65.78(12) . 3_566 ?
O20 U2 O12 146.72(14) . . ?
O20 U2 O25 71.58(15) . . ?
O20 U2 O27W 140.55(14) . . ?
O25 U2 K2 69.97(11) . 3_566 ?
O25 U2 O27W 69.10(14) . . ?
O27W U2 K2 97.34(10) . 3_566 ?
K1 U3 K2 57.38(3) 4_665 4_665 ?
K1 U3 K3 109.63(3) 4_665 . ?
K2 U3 K3 157.06(3) 4_665 . ?
O5 U3 K1 135.27(12) . 4_665 ?
O5 U3 K2 152.95(14) . 4_665 ?
O5 U3 K3 26.92(13) . . ?
O5 U3 O6 177.95(18) . . ?
O5 U3 O21 91.78(15) . . ?
O5 U3 O22 91.29(16) . 2_545 ?
O5 U3 O24 90.99(15) . 1_545 ?
O5 U3 O26 87.12(16) . 2_545 ?
O5 U3 O28W 90.09(17) . . ?
O6 U3 K1 42.84(12) . 4_665 ?
O6 U3 K2 28.39(14) . 4_665 ?
O6 U3 K3 151.03(13) . . ?
O6 U3 O21 86.25(15) . . ?
O6 U3 O22 90.66(16) . 2_545 ?
O6 U3 O24 90.17(15) . 1_545 ?
O6 U3 O26 92.84(16) . 2_545 ?
O6 U3 O28W 88.65(17) . . ?
O21 U3 K1 43.78(10) . 4_665 ?
O21 U3 K2 98.53(10) . 4_665 ?
O21 U3 K3 65.86(10) . . ?
O21 U3 O26 72.66(13) . 2_545 ?
O21 U3 O28W 68.77(13) . . ?
O22 U3 K1 121.09(10) 2_545 4_665 ?
O22 U3 K2 66.11(10) 2_545 4_665 ?
O22 U3 K3 116.48(10) 2_545 . ?
O22 U3 O21 144.80(14) 2_545 . ?
O22 U3 O24 74.03(14) 2_545 1_545 ?
O22 U3 O26 72.50(14) 2_545 2_545 ?
O22 U3 O28W 146.28(13) 2_545 . ?
O24 U3 K1 125.20(9) 1_545 4_665 ?
O24 U3 K2 96.39(10) 1_545 4_665 ?
O24 U3 K3 106.27(10) 1_545 . ?
O24 U3 O21 140.93(14) 1_545 . ?
O24 U3 O26 146.42(13) 1_545 2_545 ?
O24 U3 O28W 72.26(13) 1_545 . ?
O26 U3 K1 76.01(9) 2_545 4_665 ?
O26 U3 K2 72.43(9) 2_545 4_665 ?
O26 U3 K3 86.42(9) 2_545 . ?
O26 U3 O28W 141.21(13) 2_545 . ?
O28W U3 K1 79.11(10) . 4_665 ?
O28W U3 K2 116.94(10) . 4_665 ?
O28W U3 K3 74.48(10) . . ?
S4 K1 K2 108.02(4) 4_566 . ?
O1 K1 K2 100.30(9) . . ?
O1 K1 S4 116.28(9) . 4_566 ?
O1 K1 O2 111.93(11) . 2_556 ?
O1 K1 O6 143.33(12) . 4_566 ?
O1 K1 O21 138.65(12) . 4_566 ?
O1 K1 O22 93.71(11) . 4_566 ?
O1 K1 O23 89.56(12) . 3_566 ?
O1 K1 O29W 141.80(13) . . ?
O1 K1 O30W 71.96(15) . . ?
O2 K1 K2 57.84(8) 2_556 . ?
O2 K1 S4 131.58(8) 2_556 4_566 ?
O2 K1 O22 151.12(11) 2_556 4_566 ?
O6 K1 K2 43.94(8) 4_566 . ?
O6 K1 S4 77.52(8) 4_566 4_566 ?
O6 K1 O2 60.96(10) 4_566 2_556 ?
O6 K1 O22 90.61(10) 4_566 4_566 ?
O6 K1 O23 59.80(11) 4_566 3_566 ?
O7 K1 K2 111.20(10) . . ?
O7 K1 S4 137.25(11) . 4_566 ?
O7 K1 O1 72.62(13) . . ?
O7 K1 O2 62.64(12) . 2_556 ?
O7 K1 O6 121.77(13) . 4_566 ?
O7 K1 O21 136.82(14) . 4_566 ?
O7 K1 O22 141.93(13) . 4_566 ?
O7 K1 O23 146.95(13) . 3_566 ?
O7 K1 O29W 71.69(14) . . ?
O7 K1 O30W 71.33(17) . . ?
O11 K1 K2 40.50(9) . . ?
O11 K1 S4 139.48(12) . 4_566 ?
O11 K1 O1 64.01(12) . . ?
O11 K1 O2 62.15(13) . 2_556 ?
O11 K1 O6 83.37(12) . 4_566 ?
O11 K1 O7 83.06(14) . . ?
O11 K1 O21 132.76(13) . 4_566 ?
O11 K1 O22 123.40(14) . 4_566 ?
O11 K1 O23 64.01(13) . 3_566 ?
O11 K1 O29W 123.66(16) . . ?
O11 K1 O30W 133.96(16) . . ?
O21 K1 K2 93.59(8) 4_566 . ?
O21 K1 S4 23.33(7) 4_566 4_566 ?
O21 K1 O2 108.46(11) 4_566 2_556 ?
O21 K1 O6 56.15(10) 4_566 4_566 ?
O21 K1 O22 44.94(10) 4_566 4_566 ?
O21 K1 O23 74.16(11) 4_566 3_566 ?
O22 K1 K2 106.09(8) 4_566 . ?
O22 K1 S4 24.17(7) 4_566 4_566 ?
O23 K1 K2 43.68(8) 3_566 . ?
O23 K1 S4 75.50(9) 3_566 4_566 ?
O23 K1 O2 101.20(11) 3_566 2_556 ?
O23 K1 O22 64.62(11) 3_566 4_566 ?
O29W K1 K2 104.84(11) . . ?
O29W K1 S4 82.55(10) . 4_566 ?
O29W K1 O2 61.51(13) . 2_556 ?
O29W K1 O6 70.10(13) . 4_566 ?
O29W K1 O21 67.95(12) . 4_566 ?
O29W K1 O22 106.14(12) . 4_566 ?
O29W K1 O23 128.32(13) . 3_566 ?
O30W K1 K2 171.05(14) . . ?
O30W K1 S4 72.60(13) . 4_566 ?
O30W K1 O2 128.71(16) . 2_556 ?
O30W K1 O6 142.66(15) . 4_566 ?
O30W K1 O21 89.68(15) . 4_566 ?
O30W K1 O22 70.64(16) . 4_566 ?
O30W K1 O23 130.06(17) . 3_566 ?
O30W K1 O29W 84.11(17) . . ?
S1 K2 K1 122.24(5) 2_556 . ?
S1 K2 S4 102.28(5) 2_556 3_566 ?
S2 K2 K1 65.59(4) . . ?
S2 K2 S1 81.16(5) . 2_556 ?
S2 K2 S4 175.20(5) . 3_566 ?
S4 K2 K1 114.52(4) 3_566 . ?
O3 K2 K1 122.97(10) 3_566 . ?
O3 K2 S1 109.06(10) 3_566 2_556 ?
O3 K2 S2 102.55(10) 3_566 . ?
O3 K2 S4 73.23(9) 3_566 3_566 ?
O3 K2 O6 126.84(12) 3_566 4_566 ?
O3 K2 O8 84.13(12) 3_566 2_556 ?
O3 K2 O10 134.18(13) 3_566 2_556 ?
O3 K2 O12 79.14(12) 3_566 . ?
O3 K2 O23 74.68(13) 3_566 3_566 ?
O6 K2 K1 50.39(8) 4_566 . ?
O6 K2 S1 114.53(9) 4_566 2_556 ?
O6 K2 S2 112.64(9) 4_566 . ?
O6 K2 S4 69.14(8) 4_566 3_566 ?
O6 K2 O12 137.56(11) 4_566 . ?
O8 K2 K1 143.95(9) 2_556 . ?
O8 K2 S1 24.93(8) 2_556 2_556 ?
O8 K2 S2 86.96(9) 2_556 . ?
O8 K2 S4 94.80(9) 2_556 3_566 ?
O8 K2 O6 134.31(12) 2_556 4_566 ?
O8 K2 O10 50.56(11) 2_556 2_556 ?
O8 K2 O12 73.38(11) 2_556 . ?
O8 K2 O23 157.05(13) 2_556 3_566 ?
O10 K2 K1 97.02(9) 2_556 . ?
O10 K2 S1 25.85(8) 2_556 2_556 ?
O10 K2 S2 72.41(9) 2_556 . ?
O10 K2 S4 112.13(9) 2_556 3_566 ?
O10 K2 O6 94.88(12) 2_556 4_566 ?
O10 K2 O12 81.18(12) 2_556 . ?
O10 K2 O23 147.78(13) 2_556 3_566 ?
O11 K2 K1 41.60(9) . . ?
O11 K2 S1 100.26(11) . 2_556 ?
O11 K2 S2 24.43(9) . . ?
O11 K2 S4 154.54(10) . 3_566 ?
O11 K2 O3 110.14(14) . 3_566 ?
O11 K2 O6 90.78(13) . 4_566 ?
O11 K2 O8 110.59(13) . 2_556 ?
O11 K2 O10 84.14(14) . 2_556 ?
O11 K2 O12 46.81(12) . . ?
O11 K2 O19 164.84(16) . 3_566 ?
O11 K2 O23 69.89(14) . 3_566 ?
O12 K2 K1 87.91(8) . . ?
O12 K2 S1 78.30(9) . 2_556 ?
O12 K2 S2 26.01(7) . . ?
O12 K2 S4 150.97(9) . 3_566 ?
O19 K2 K1 124.98(11) 3_566 . ?
O19 K2 S1 81.82(10) 3_566 2_556 ?
O19 K2 S2 162.98(10) 3_566 . ?
O19 K2 S4 20.72(9) 3_566 3_566 ?
O19 K2 O3 82.95(14) 3_566 3_566 ?
O19 K2 O6 74.87(13) 3_566 4_566 ?
O19 K2 O8 77.51(12) 3_566 2_556 ?
O19 K2 O10 92.12(13) 3_566 2_556 ?
O19 K2 O12 147.08(13) 3_566 . ?
O19 K2 O23 107.91(13) 3_566 3_566 ?
O23 K2 K1 50.85(10) 3_566 . ?
O23 K2 S1 170.10(10) 3_566 2_556 ?
O23 K2 S2 89.10(10) 3_566 . ?
O23 K2 S4 87.54(10) 3_566 3_566 ?
O23 K2 O6 67.64(12) 3_566 4_566 ?
O23 K2 O12 93.71(12) 3_566 . ?
K3 K3 U1 110.94(5) 3_556 3_556 ?
S1 K3 U1 56.29(3) 4_565 3_556 ?
S1 K3 K3 120.15(6) 4_565 3_556 ?
S1 K3 S3 135.00(6) 4_565 . ?
S1 K3 S3 80.78(5) 4_565 3_556 ?
S3 K3 U1 164.77(5) . 3_556 ?
S3 K3 U1 54.36(3) 3_556 3_556 ?
S3 K3 K3 57.23(4) 3_556 3_556 ?
S3 K3 K3 55.95(4) . 3_556 ?
S3 K3 S3 113.17(5) 3_556 . ?
O5 K3 U1 82.12(9) . 3_556 ?
O5 K3 K3 114.82(10) . 3_556 ?
O5 K3 S1 119.30(10) . 4_565 ?
O5 K3 S3 96.28(9) . . ?
O5 K3 S3 110.79(9) . 3_556 ?
O5 K3 O9 97.29(12) . 4_565 ?
O5 K3 O18 129.48(11) . 3_556 ?
O5 K3 O19 73.58(13) . . ?
O8 K3 U1 80.10(8) 4_565 3_556 ?
O8 K3 K3 107.76(10) 4_565 3_556 ?
O8 K3 S1 24.83(8) 4_565 4_565 ?
O8 K3 S3 110.23(9) 4_565 . ?
O8 K3 S3 89.28(9) 4_565 3_556 ?
O8 K3 O5 137.30(13) 4_565 . ?
O8 K3 O9 50.40(11) 4_565 4_565 ?
O8 K3 O18 82.39(11) 4_565 3_556 ?
O8 K3 O19 76.03(12) 4_565 . ?
O9 K3 U1 33.56(7) 4_565 3_556 ?
O9 K3 K3 129.14(10) 4_565 3_556 ?
O9 K3 S1 25.60(8) 4_565 4_565 ?
O9 K3 S3 75.34(9) 4_565 3_556 ?
O9 K3 S3 159.97(9) 4_565 . ?
O9 K3 O18 88.26(11) 4_565 3_556 ?
O9 K3 O19 84.78(13) 4_565 . ?
O15 K3 U1 33.26(8) 3_556 3_556 ?
O15 K3 K3 77.69(9) 3_556 3_556 ?
O15 K3 S1 72.47(9) 3_556 4_565 ?
O15 K3 S3 133.09(10) 3_556 . ?
O15 K3 S3 21.61(8) 3_556 3_556 ?
O15 K3 O5 96.97(12) 3_556 . ?
O15 K3 O8 88.84(12) 3_556 4_565 ?
O15 K3 O9 59.36(11) 3_556 4_565 ?
O15 K3 O18 44.52(11) 3_556 3_556 ?
O15 K3 O19 141.87(14) 3_556 . ?
O18 K3 U1 75.47(8) 3_556 3_556 ?
O18 K3 U1 149.04(10) . 3_556 ?
O18 K3 K3 40.89(8) 3_556 3_556 ?
O18 K3 K3 55.18(10) . 3_556 ?
O18 K3 S1 153.76(10) . 4_565 ?
O18 K3 S1 83.87(8) 3_556 4_565 ?
O18 K3 S3 109.11(11) . 3_556 ?
O18 K3 S3 23.56(7) 3_556 3_556 ?
O18 K3 S3 18.77(9) . . ?
O18 K3 S3 94.40(9) 3_556 . ?
O18 K3 O5 80.81(13) . . ?
O18 K3 O8 129.00(13) . 4_565 ?
O18 K3 O9 175.53(14) . 4_565 ?
O18 K3 O15 124.78(14) . 3_556 ?
O18 K3 O18 96.07(12) . 3_556 ?
O18 K3 O19 90.79(14) . . ?
O19 K3 U1 108.82(11) . 3_556 ?
O19 K3 K3 140.12(12) . 3_556 ?
O19 K3 S1 80.26(10) . 4_565 ?
O19 K3 S3 159.99(10) . 3_556 ?
O19 K3 S3 85.02(11) . . ?
O19 K3 O18 156.69(12) . 3_556 ?
O7 S1 O8 112.8(3) . . ?
O7 S1 O9 112.8(2) . . ?
O7 S1 O10 112.0(3) . . ?
O8 S1 O9 107.2(2) . . ?
O8 S1 O10 106.8(2) . . ?
O9 S1 O10 104.8(2) . . ?
O11 S2 O12 108.5(3) . . ?
O11 S2 O13 110.2(3) . . ?
O11 S2 O14 111.6(2) . . ?
O13 S2 O12 108.5(3) . . ?
O13 S2 O14 108.6(2) . . ?
O14 S2 O12 109.4(2) . . ?
O15 S3 O16 105.8(2) . . ?
O17 S3 O15 111.4(2) . . ?
O17 S3 O16 111.0(2) . . ?
O17 S3 O18 112.0(2) . . ?
O18 S3 O15 107.8(2) . . ?
O18 S3 O16 108.7(3) . . ?
O19 S4 O20 112.1(3) . . ?
O19 S4 O21 111.5(2) . . ?
O19 S4 O22 111.6(3) . . ?
O20 S4 O22 107.6(2) . . ?
O21 S4 O20 107.1(3) . . ?
O21 S4 O22 106.7(2) . . ?
O23 S5 O24 111.8(2) . . ?
O23 S5 O25 112.2(3) . . ?
O23 S5 O26 110.9(3) . . ?
O24 S5 O25 106.8(2) . . ?
O24 S5 O26 107.5(2) . . ?
O25 S5 O26 107.4(2) . . ?
U1 O1 K1 140.0(2) . . ?
U1 O2 K1 137.24(19) . 2_546 ?
U2 O3 K2 131.2(2) . 3_566 ?
U3 O5 K3 136.62(19) . . ?
U3 O6 K1 114.52(16) . 4_665 ?
U3 O6 K2 134.2(2) . 4_665 ?
K2 O6 K1 85.67(10) 4_665 4_665 ?
S1 O7 K1 140.4(3) . . ?
K3 O8 K2 103.02(13) 4_666 2_546 ?
S1 O8 K2 101.77(19) . 2_546 ?
S1 O8 K3 102.78(19) . 4_666 ?
U1 O9 K3 105.32(13) 2_556 4_666 ?
S1 O9 U1 137.6(2) . 2_556 ?
S1 O9 K3 99.51(19) . 4_666 ?
U1 O10 K2 112.65(15) . 2_546 ?
S1 O10 U1 139.2(2) . . ?
S1 O10 K2 100.0(2) . 2_546 ?
K2 O11 K1 97.90(14) . . ?
S2 O11 K1 152.8(3) . . ?
S2 O11 K2 106.0(2) . . ?
U2 O12 K2 132.78(15) . . ?
S2 O12 U2 144.0(2) . . ?
S2 O12 K2 83.10(17) . . ?
S2 O13 U1 131.5(3) . 2_556 ?
S2 O14 U1 132.5(2) . . ?
U1 O15 K3 107.07(14) . 3_556 ?
S3 O15 U1 135.4(2) . . ?
S3 O15 K3 114.9(2) . 3_556 ?
S3 O16 U2 141.1(2) . . ?
K3 O18 K3 83.93(12) . 3_556 ?
S3 O18 K3 125.2(2) . . ?
S3 O18 K3 90.1(2) . 3_556 ?
K2 O19 K3 102.19(14) 3_566 . ?
S4 O19 K2 117.2(2) . 3_566 ?
S4 O19 K3 122.9(3) . . ?
S4 O20 U2 150.8(3) . . ?
U3 O21 K1 102.51(13) . 4_665 ?
S4 O21 U3 140.1(2) . . ?
S4 O21 K1 103.56(19) . 4_665 ?
U3 O22 K1 119.81(15) 2 4_665 ?
S4 O22 U3 145.6(2) . 2 ?
S4 O22 K1 93.59(18) . 4_665 ?
K2 O23 K1 85.47(12) 3_566 3_566 ?
S5 O23 K1 127.9(2) . 3_566 ?
S5 O23 K2 123.8(2) . 3_566 ?
S5 O24 U3 141.4(2) . 1_565 ?
S5 O25 U2 145.6(3) . . ?
S5 O26 U3 137.4(2) . 2 ?

loop_
_geom_bond_atom_site_label_1
_geom_bond_atom_site_label_2
_geom_bond_distance
_geom_bond_site_symmetry_2
_geom_bond_publ_flag
U1 K1 4.3675(16) . ?
U1 K2 4.2750(16) 2_546 ?
U1 K3 4.1409(16) 3_556 ?
U1 O1 1.763(4) . ?
U1 O2 1.765(4) . ?
U1 O9 2.374(4) 2_546 ?
U1 O10 2.324(4) . ?
U1 O13 2.443(4) 2_546 ?
U1 O14 2.442(4) . ?
U1 O15 2.376(4) . ?
U2 K2 4.1184(16) 3_566 ?
U2 O3 1.759(4) . ?
U2 O4 1.749(4) . ?
U2 O12 2.376(4) . ?
U2 O16 2.362(4) . ?
U2 O20 2.368(4) . ?
U2 O25 2.383(4) . ?
U2 O27W 2.494(4) . ?
U3 K1 4.1896(16) 4_665 ?
U3 K2 4.2506(16) 4_665 ?
U3 K3 4.2774(17) . ?
U3 O5 1.765(4) . ?
U3 O6 1.773(4) . ?
U3 O21 2.382(4) . ?
U3 O22 2.356(4) 2_545 ?
U3 O24 2.368(4) 1_545 ?
U3 O26 2.382(4) 2_545 ?
U3 O28W 2.441(4) . ?
K1 K2 4.052(2) . ?
K1 S4 3.609(2) 4_566 ?
K1 O1 2.868(4) . ?
K1 O2 3.189(4) 2_556 ?
K1 O6 3.131(4) 4_566 ?
K1 O7 2.741(4) . ?
K1 O11 2.716(4) . ?
K1 O21 2.969(4) 4_566 ?
K1 O22 3.200(4) 4_566 ?
K1 O23 3.152(5) 3_566 ?
K1 O29W 2.922(6) . ?
K1 O30W 2.900(6) . ?
K2 S1 3.4046(19) 2_556 ?
K2 S2 3.3560(19) . ?
K2 S4 3.6309(19) 3_566 ?
K2 O3 2.741(4) 3_566 ?
K2 O6 2.820(4) 4_566 ?
K2 O8 2.788(4) 2_556 ?
K2 O10 2.803(4) 2_556 ?
K2 O11 2.657(4) . ?
K2 O12 3.194(4) . ?
K2 O19 2.736(4) 3_566 ?
K2 O23 2.807(4) 3_566 ?
K3 U1 4.1409(16) 3_556 ?
K3 K3 4.043(3) 3_556 ?
K3 S1 3.404(2) 4_565 ?
K3 S3 3.698(2) . ?
K3 S3 3.644(2) 3_556 ?
K3 O5 2.819(4) . ?
K3 O8 2.765(4) 4_565 ?
K3 O9 2.823(4) 4_565 ?
K3 O15 2.765(4) 3_556 ?
K3 O18 2.661(4) . ?
K3 O18 3.338(5) 3_556 ?
K3 O19 2.849(5) . ?
S1 O7 1.434(4) . ?
S1 O8 1.466(4) . ?
S1 O9 1.492(4) . ?
S1 O10 1.507(4) . ?
S2 O11 1.444(4) . ?
S2 O12 1.482(4) . ?
S2 O13 1.477(4) . ?
S2 O14 1.482(4) . ?
S3 O15 1.479(4) . ?
S3 O16 1.494(4) . ?
S3 O17 1.455(4) . ?
S3 O18 1.456(4) . ?
S4 O19 1.444(4) . ?
S4 O20 1.471(4) . ?
S4 O21 1.470(4) . ?
S4 O22 1.480(4) . ?
S5 O23 1.440(4) . ?
S5 O24 1.471(4) . ?
S5 O25 1.477(4) . ?
S5 O26 1.484(4) . ?
O2 K1 3.189(4) 2_546 ?
O3 K2 2.741(4) 3_566 ?
O6 K1 3.131(4) 4_665 ?
O6 K2 2.820(4) 4_665 ?
O8 K2 2.788(4) 2_546 ?
O8 K3 2.765(4) 4_666 ?
O9 U1 2.374(4) 2_556 ?
O9 K3 2.824(4) 4_666 ?
O10 K2 2.803(4) 2_546 ?
O13 U1 2.443(4) 2_556 ?
O15 K3 2.765(4) 3_556 ?
O18 K3 3.338(5) 3_556 ?
O19 K2 2.736(4) 3_566 ?
O21 K1 2.969(4) 4_665 ?
O22 U3 2.356(4) 2 ?
O22 K1 3.200(4) 4_665 ?
O23 K1 3.152(5) 3_566 ?
O23 K2 2.807(4) 3_566 ?
O24 U3 2.368(4) 1_565 ?
O26 U3 2.382(4) 2 ?
